data_7708406
loop_
_publ_author_name
'Gupta, Deepak'
'Singh, Bholey'
'Pani, Balaram'

_publ_section_title
;
 Multiple Phenyl Rings appended Re-based Complexes for Strong Visible
 Light Absorption and DNA Binding
;
_journal_name_full 'Dalton Transactions'
_journal_paper_doi 10.1039/D1DT02216D
_journal_year 2021
_chemical_formula_sum 'C60 H42 N2 O10 P2 Re2'
_chemical_formula_weight 1385.29
_space_group_crystal_system monoclinic
_space_group_IT_number 14
_space_group_name_Hall '-P 2yn'
_space_group_name_H-M_alt 'P 1 21/n 1'
_atom_sites_solution_hydrogens mixed
_audit_creation_method SHELXL-2016/4
_audit_update_record
;
2018-11-27 deposited with the CCDC.	2021-09-22 downloaded from the CCDC.
;
_cell_angle_alpha 90
_cell_angle_beta 95.028(4)
_cell_angle_gamma 90
_cell_formula_units_Z 2
_cell_length_a 13.6091(4)
_cell_length_b 15.1518(5)
_cell_length_c 15.1092(7)
_cell_measurement_reflns_used 23257
_cell_measurement_temperature 293(2)
_cell_measurement_theta_max 29.783
_cell_measurement_theta_min 3.023
_cell_volume 3103.6(2)
_computing_structure_refinement 'SHELXL-2016/4 (Sheldrick, 2016)'
_diffrn_ambient_temperature 293(2)
_diffrn_measured_fraction_theta_full 0.998
_diffrn_measured_fraction_theta_max 0.999
_diffrn_measurement_device_type 'Xcalibur, Sapphire3'
_diffrn_measurement_method '\w scans'
_diffrn_radiation_type MoK\a
_diffrn_radiation_wavelength 0.71073
_diffrn_reflns_av_R_equivalents 0.0830
_diffrn_reflns_av_unetI/netI 0.0629
_diffrn_reflns_Laue_measured_fraction_full 0.998
_diffrn_reflns_Laue_measured_fraction_max 0.999
_diffrn_reflns_limit_h_max 16
_diffrn_reflns_limit_h_min -17
_diffrn_reflns_limit_k_max 18
_diffrn_reflns_limit_k_min -18
_diffrn_reflns_limit_l_max 18
_diffrn_reflns_limit_l_min -18
_diffrn_reflns_number 41305
_diffrn_reflns_point_group_measured_fraction_full 0.998
_diffrn_reflns_point_group_measured_fraction_max 0.999
_diffrn_reflns_theta_full 25.242
_diffrn_reflns_theta_max 26.371
_diffrn_reflns_theta_min 3.005
_exptl_absorpt_coefficient_mu 4.002
_exptl_absorpt_correction_type multi-scan
_exptl_crystal_colour purple
_exptl_crystal_density_diffrn 1.482
_exptl_crystal_description needle
_exptl_crystal_F_000 1352
_exptl_crystal_size_max 0.250
_exptl_crystal_size_mid 0.230
_exptl_crystal_size_min 0.220
_exptl_transmission_factor_max 1.00000
_exptl_transmission_factor_min 0.70675
_refine_diff_density_max 2.355
_refine_diff_density_min -0.591
_refine_diff_density_rms 0.177
_refine_ls_extinction_method none
_refine_ls_goodness_of_fit_ref 1.058
_refine_ls_hydrogen_treatment mixed
_refine_ls_matrix_type full
_refine_ls_number_parameters 346
_refine_ls_number_reflns 6336
_refine_ls_number_restraints 0
_refine_ls_restrained_S_all 1.058
_refine_ls_R_factor_all 0.1145
_refine_ls_R_factor_gt 0.0725
_refine_ls_shift/su_max 0.046
_refine_ls_shift/su_mean 0.003
_refine_ls_structure_factor_coef Fsqd
_refine_ls_weighting_details 'w=1/[\s^2^(Fo^2^)+(0.1158P)^2^+2.9472P] where P=(Fo^2^+2Fc^2^)/3'
_refine_ls_weighting_scheme calc
_refine_ls_wR_factor_gt 0.1942
_refine_ls_wR_factor_ref 0.2208
_reflns_Friedel_coverage 0.000
_reflns_number_gt 4117
_reflns_number_total 6336
_reflns_threshold_expression 'I > 2\s(I)'
_cod_data_source_file d1dt02216d2.cif
_cod_data_source_block shelx
_cod_original_sg_symbol_H-M 'P 21/n'
_cod_database_code 7708406
_shelx_shelxl_version_number 2016/4
_shelx_space_group_comment
;
The symmetry employed for this shelxl refinement is uniquely defined
by the following loop, which should always be used as a source of
symmetry information in preference to the above space-group names.
They are only intended as comments.
;
_shelx_estimated_absorpt_t_min 0.434
_shelx_estimated_absorpt_t_max 0.473

loop_
_space_group_symop_operation_xyz
'x, y, z'
'-x+1/2, y+1/2, -z+1/2'
'-x, -y, -z'
'x-1/2, -y-1/2, z-1/2'

loop_
_atom_site_label
_atom_site_type_symbol
_atom_site_fract_x
_atom_site_fract_y
_atom_site_fract_z
_atom_site_U_iso_or_equiv
_atom_site_adp_type
_atom_site_occupancy
_atom_site_site_symmetry_order
_atom_site_calc_flag
_atom_site_refinement_flags_posn
_atom_site_refinement_flags_adp
_atom_site_refinement_flags_occupancy
_atom_site_disorder_assembly
_atom_site_disorder_group
RE1 Re -0.29776(3) 0.19418(3) 0.56169(3) 0.0678(2) Uani 1 1 d . . . . .
P1 P -0.3453(2) 0.2185(2) 0.3347(2) 0.0734(9) Uani 1 1 d . . . . .
N1 N -0.3117(5) 0.0535(6) 0.5456(6) 0.063(2) Uani 1 1 d . . . . .
O1 O -0.4504(5) 0.1709(4) 0.5279(6) 0.075(2) Uani 1 1 d . . . . .
O2 O -0.2912(7) 0.1902(5) 0.4196(6) 0.083(2) Uani 1 1 d . . . . .
O3 O -0.3004(12) 0.1916(8) 0.7620(9) 0.141(5) Uani 1 1 d . . . . .
O4 O -0.0727(7) 0.2025(6) 0.5916(9) 0.124(4) Uani 1 1 d . . . . .
O5 O -0.3123(6) 0.3967(6) 0.5782(8) 0.122(4) Uani 1 1 d . . . . .
C1 C -0.3007(12) 0.1901(9) 0.6909(13) 0.096(5) Uani 1 1 d . . . . .
C2 C -0.1562(11) 0.2008(7) 0.5816(11) 0.088(4) Uani 1 1 d . . . . .
C3 C -0.3060(9) 0.3210(10) 0.5712(9) 0.089(4) Uani 1 1 d . . . . .
C4 C -0.4781(7) 0.0899(6) 0.5136(7) 0.059(3) Uani 1 1 d . . . . .
C5 C -0.4003(7) 0.0217(6) 0.5247(7) 0.060(3) Uani 1 1 d . . . . .
C7 C -0.2299(7) -0.0070(7) 0.5552(8) 0.065(3) Uani 1 1 d . . . . .
C8 C -0.1796(10) -0.0218(12) 0.4777(11) 0.116(6) Uani 1 1 d . . . . .
C9 C -0.0979(11) -0.0774(14) 0.4896(16) 0.150(8) Uani 1 1 d . . . . .
H9 H -0.061276 -0.088133 0.441571 0.180 Uiso 1 1 calc R U . . .
C10 C -0.0693(11) -0.1171(12) 0.5695(16) 0.124(6) Uani 1 1 d . . . . .
H10 H -0.013288 -0.152374 0.576298 0.149 Uiso 1 1 calc R U . . .
C11 C -0.1222(16) -0.1039(17) 0.6341(15) 0.188(11) Uani 1 1 d . . . . .
H11 H -0.108147 -0.135905 0.686226 0.225 Uiso 1 1 calc R U . . .
C12 C -0.2016(14) -0.0424(15) 0.6297(13) 0.167(9) Uani 1 1 d . . . . .
H12 H -0.232355 -0.028223 0.680374 0.200 Uiso 1 1 calc R U . . .
C13 C -0.4344(9) 0.1396(9) 0.2941(8) 0.078(3) Uani 1 1 d . . . . .
C14 C -0.4101(12) 0.0537(10) 0.2989(9) 0.096(4) Uani 1 1 d . . . . .
H14 H -0.347611 0.036896 0.322817 0.116 Uiso 1 1 calc R U . . .
C15 C -0.4775(17) -0.0095(12) 0.2683(12) 0.130(6) Uani 1 1 d . . . . .
H15 H -0.461798 -0.069120 0.272939 0.156 Uiso 1 1 calc R U . . .
C16 C -0.5673(18) 0.0167(17) 0.2312(11) 0.143(8) Uani 1 1 d . . . . .
H16 H -0.612631 -0.025550 0.209371 0.171 Uiso 1 1 calc R U . . .
C17 C -0.5923(17) 0.1041(17) 0.2255(14) 0.164(9) Uani 1 1 d . . . . .
H17 H -0.654022 0.120789 0.199587 0.197 Uiso 1 1 calc R U . . .
C18 C -0.5262(14) 0.1672(12) 0.2580(12) 0.123(6) Uani 1 1 d . . . . .
H18 H -0.542657 0.226770 0.255714 0.147 Uiso 1 1 calc R U . . .
C19 C -0.2579(10) 0.2252(8) 0.2535(10) 0.078(3) Uani 1 1 d . . . . .
C20 C -0.2849(14) 0.2263(14) 0.1675(13) 0.137(6) Uani 1 1 d . . . . .
H20 H -0.351410 0.223513 0.147512 0.164 Uiso 1 1 calc R U . . .
C21 C -0.210(2) 0.2321(14) 0.1029(13) 0.153(8) Uani 1 1 d . . . . .
H21 H -0.228486 0.233563 0.042191 0.184 Uiso 1 1 calc R U . . .
C22 C -0.113(2) 0.2351(14) 0.134(2) 0.162(11) Uani 1 1 d . . . . .
H22 H -0.064435 0.238374 0.094962 0.194 Uiso 1 1 calc R U . . .
C23 C -0.0903(16) 0.2333(13) 0.2182(18) 0.156(10) Uani 1 1 d . . . . .
H23 H -0.023876 0.234784 0.238890 0.187 Uiso 1 1 calc R U . . .
C24 C -0.1593(13) 0.2293(9) 0.2792(12) 0.110(5) Uani 1 1 d . . . . .
H24 H -0.138322 0.229429 0.339417 0.132 Uiso 1 1 calc R U . . .
C25 C -0.4033(10) 0.3245(8) 0.3371(9) 0.083(4) Uani 1 1 d . . . . .
C26 C -0.3590(13) 0.3962(10) 0.3025(12) 0.128(6) Uani 1 1 d . . . . .
H26 H -0.300595 0.389373 0.275442 0.154 Uiso 1 1 calc R U . . .
C27 C -0.4026(18) 0.4813(12) 0.3080(16) 0.173(9) Uani 1 1 d . . . . .
H27 H -0.377693 0.529114 0.278481 0.208 Uiso 1 1 calc R U . . .
C28 C -0.481(2) 0.4919(15) 0.357(3) 0.29(2) Uani 1 1 d . . . . .
H28 H -0.507236 0.548139 0.363332 0.342 Uiso 1 1 calc R U . . .
C29 C -0.5232(14) 0.4225(12) 0.3967(15) 0.151(8) Uani 1 1 d . . . . .
H29 H -0.576493 0.430517 0.430423 0.181 Uiso 1 1 calc R U . . .
C30 C -0.4823(11) 0.3361(10) 0.3848(12) 0.116(6) Uani 1 1 d . . . . .
H30 H -0.510417 0.287459 0.410242 0.139 Uiso 1 1 calc R U . . .
C6 C -0.5736(7) 0.0681(6) 0.4894(7) 0.059(3) Uani 1 1 d . . . . .
H6 H -0.621551 0.111871 0.482223 0.071 Uiso 1 1 calc R U . . .
H8 H -0.209(7) -0.006(7) 0.419(7) 0.071 Uiso 1 1 d . U . . .

loop_
_atom_site_aniso_label
_atom_site_aniso_U_11
_atom_site_aniso_U_22
_atom_site_aniso_U_33
_atom_site_aniso_U_23
_atom_site_aniso_U_13
_atom_site_aniso_U_12
RE1 0.0553(3) 0.0506(3) 0.0997(5) -0.0164(2) 0.0190(2) -0.00033(18)
P1 0.0698(19) 0.0590(17) 0.094(2) 0.0066(16) 0.0208(18) 0.0060(14)
N1 0.049(5) 0.048(5) 0.095(7) -0.010(4) 0.016(4) 0.003(3)
O1 0.050(4) 0.044(4) 0.132(7) -0.011(4) 0.018(4) 0.005(3)
O2 0.086(6) 0.076(6) 0.087(6) -0.009(4) 0.018(5) 0.010(4)
O3 0.196(15) 0.140(12) 0.094(8) -0.034(7) 0.046(9) -0.005(8)
O4 0.051(5) 0.115(8) 0.205(13) -0.062(7) 0.015(6) 0.000(5)
O5 0.091(6) 0.056(6) 0.215(12) -0.052(6) -0.004(7) 0.015(4)
C1 0.094(10) 0.086(10) 0.113(13) -0.039(9) 0.038(9) -0.009(7)
C2 0.081(9) 0.054(7) 0.129(12) -0.037(7) 0.014(8) 0.002(6)
C3 0.068(8) 0.082(10) 0.120(12) -0.029(8) 0.018(8) -0.004(6)
C4 0.060(6) 0.040(5) 0.081(7) -0.004(5) 0.023(5) 0.013(4)
C5 0.046(5) 0.056(6) 0.080(7) -0.006(5) 0.015(5) 0.008(4)
C7 0.052(6) 0.054(6) 0.090(8) -0.010(6) 0.005(6) 0.006(5)
C8 0.081(9) 0.156(15) 0.109(11) -0.018(11) 0.006(8) 0.059(10)
C9 0.090(11) 0.168(19) 0.19(2) -0.093(16) 0.018(12) 0.044(12)
C10 0.072(9) 0.114(13) 0.184(19) -0.027(13) -0.003(11) 0.042(9)
C11 0.164(18) 0.23(3) 0.167(19) 0.091(18) 0.029(16) 0.120(19)
C12 0.169(18) 0.21(2) 0.127(15) 0.042(15) 0.042(13) 0.111(17)
C13 0.079(8) 0.079(9) 0.079(8) 0.010(7) 0.016(7) -0.007(7)
C14 0.130(12) 0.082(9) 0.078(9) -0.018(7) 0.017(8) -0.013(9)
C15 0.187(19) 0.092(12) 0.113(13) -0.009(10) 0.017(13) -0.027(13)
C16 0.166(19) 0.17(2) 0.089(12) -0.004(13) -0.020(12) -0.088(17)
C17 0.17(2) 0.15(2) 0.163(19) 0.049(16) -0.044(15) -0.046(17)
C18 0.120(14) 0.107(12) 0.136(14) 0.030(11) -0.019(11) -0.035(11)
C19 0.076(8) 0.055(6) 0.107(11) 0.017(7) 0.025(7) -0.003(6)
C20 0.125(14) 0.179(19) 0.110(14) 0.023(13) 0.028(12) -0.021(12)
C21 0.20(2) 0.155(18) 0.114(14) 0.019(13) 0.085(16) -0.030(18)
C22 0.16(2) 0.110(14) 0.24(3) 0.040(18) 0.14(2) -0.001(14)
C23 0.140(16) 0.114(14) 0.23(2) 0.077(17) 0.123(19) 0.046(12)
C24 0.116(12) 0.075(9) 0.145(14) 0.023(9) 0.042(11) -0.002(9)
C25 0.091(9) 0.069(8) 0.092(9) 0.003(7) 0.023(7) 0.018(7)
C26 0.138(14) 0.069(9) 0.185(17) 0.018(10) 0.055(12) 0.016(9)
C27 0.22(2) 0.081(12) 0.23(2) 0.029(13) 0.10(2) 0.040(14)
C28 0.27(3) 0.104(17) 0.51(6) 0.10(3) 0.22(4) 0.091(19)
C29 0.150(15) 0.099(12) 0.22(2) 0.024(13) 0.093(15) 0.052(11)
C30 0.093(10) 0.093(10) 0.168(16) 0.031(10) 0.042(10) 0.039(8)
C6 0.044(5) 0.047(5) 0.088(7) -0.009(5) 0.017(5) 0.003(4)

loop_
_atom_type_symbol
_atom_type_description
_atom_type_scat_dispersion_real
_atom_type_scat_dispersion_imag
_atom_type_scat_source
C C 0.0033 0.0016 'International Tables Vol C Tables 4.2.6.8 and 6.1.1.4'
H H 0.0000 0.0000 'International Tables Vol C Tables 4.2.6.8 and 6.1.1.4'
N N 0.0061 0.0033 'International Tables Vol C Tables 4.2.6.8 and 6.1.1.4'
O O 0.0106 0.0060 'International Tables Vol C Tables 4.2.6.8 and 6.1.1.4'
P P 0.1023 0.0942 'International Tables Vol C Tables 4.2.6.8 and 6.1.1.4'
Re Re -1.0185 7.2310 'International Tables Vol C Tables 4.2.6.8 and 6.1.1.4'

loop_
_geom_angle_atom_site_label_1
_geom_angle_atom_site_label_2
_geom_angle_atom_site_label_3
_geom_angle
_geom_angle_site_symmetry_1
_geom_angle_site_symmetry_3
_geom_angle_publ_flag
C2 RE1 C3 90.0(5) . . ?
C2 RE1 C1 87.3(7) . . ?
C3 RE1 C1 87.2(6) . . ?
C2 RE1 O1 171.7(4) . . ?
C3 RE1 O1 97.0(4) . . ?
C1 RE1 O1 97.5(5) . . ?
C2 RE1 N1 98.4(4) . . ?
C3 RE1 N1 171.5(4) . . ?
C1 RE1 N1 94.1(5) . . ?
O1 RE1 N1 74.6(3) . . ?
C2 RE1 O2 91.6(5) . . ?
C3 RE1 O2 96.3(5) . . ?
C1 RE1 O2 176.4(5) . . ?
O1 RE1 O2 83.2(3) . . ?
N1 RE1 O2 82.6(3) . . ?
O2 P1 C13 112.1(6) . . ?
O2 P1 C19 107.5(6) . . ?
C13 P1 C19 106.1(6) . . ?
O2 P1 C25 115.3(6) . . ?
C13 P1 C25 108.8(7) . . ?
C19 P1 C25 106.5(6) . . ?
C5 N1 C7 118.5(9) . . ?
C5 N1 RE1 117.4(6) . . ?
C7 N1 RE1 124.1(6) . . ?
C4 O1 RE1 117.5(6) . . ?
P1 O2 RE1 142.2(5) . . ?
O3 C1 RE1 176.7(14) . . ?
O4 C2 RE1 177.9(11) . . ?
O5 C3 RE1 178.6(13) . . ?
O1 C4 C6 122.2(8) . . ?
O1 C4 C5 116.6(9) . . ?
C6 C4 C5 121.3(9) . . ?
N1 C5 C6 126.9(9) . 3_456 ?
N1 C5 C4 113.9(9) . . ?
C6 C5 C4 119.1(9) 3_456 . ?
C12 C7 C8 122.0(13) . . ?
C12 C7 N1 121.8(12) . . ?
C8 C7 N1 116.1(11) . . ?
C9 C8 C7 115.1(16) . . ?
C9 C8 H8 122(7) . . ?
C7 C8 H8 122(6) . . ?
C10 C9 C8 122.6(17) . . ?
C10 C9 H9 118.7 . . ?
C8 C9 H9 118.7 . . ?
C11 C10 C9 117.9(15) . . ?
C11 C10 H10 121.0 . . ?
C9 C10 H10 121.0 . . ?
C10 C11 C12 122.8(18) . . ?
C10 C11 H11 118.6 . . ?
C12 C11 H11 118.6 . . ?
C7 C12 C11 119.1(17) . . ?
C7 C12 H12 120.5 . . ?
C11 C12 H12 120.5 . . ?
C14 C13 C18 121.6(14) . . ?
C14 C13 P1 118.4(11) . . ?
C18 C13 P1 120.0(11) . . ?
C13 C14 C15 120.1(16) . . ?
C13 C14 H14 120.0 . . ?
C15 C14 H14 119.9 . . ?
C16 C15 C14 118.9(18) . . ?
C16 C15 H15 120.5 . . ?
C14 C15 H15 120.5 . . ?
C15 C16 C17 121.3(18) . . ?
C15 C16 H16 119.3 . . ?
C17 C16 H16 119.4 . . ?
C16 C17 C18 120(2) . . ?
C16 C17 H17 120.0 . . ?
C18 C17 H17 120.0 . . ?
C17 C18 C13 118.1(19) . . ?
C17 C18 H18 120.9 . . ?
C13 C18 H18 120.9 . . ?
C20 C19 C24 117.4(15) . . ?
C20 C19 P1 122.3(12) . . ?
C24 C19 P1 120.3(13) . . ?
C19 C20 C21 120.3(19) . . ?
C19 C20 H20 119.9 . . ?
C21 C20 H20 119.9 . . ?
C22 C21 C20 118(2) . . ?
C22 C21 H21 120.8 . . ?
C20 C21 H21 120.8 . . ?
C23 C22 C21 119(2) . . ?
C23 C22 H22 120.4 . . ?
C21 C22 H22 120.4 . . ?
C22 C23 C24 123(2) . . ?
C22 C23 H23 118.6 . . ?
C24 C23 H23 118.6 . . ?
C19 C24 C23 121.7(19) . . ?
C19 C24 H24 119.2 . . ?
C23 C24 H24 119.2 . . ?
C30 C25 C26 119.8(13) . . ?
C30 C25 P1 119.8(11) . . ?
C26 C25 P1 119.6(11) . . ?
C25 C26 C27 119.7(16) . . ?
C25 C26 H26 120.1 . . ?
C27 C26 H26 120.1 . . ?
C28 C27 C26 119.3(18) . . ?
C28 C27 H27 120.3 . . ?
C26 C27 H27 120.4 . . ?
C29 C28 C27 121.8(19) . . ?
C29 C28 H28 119.1 . . ?
C27 C28 H28 119.1 . . ?
C28 C29 C30 117.8(17) . . ?
C28 C29 H29 121.1 . . ?
C30 C29 H29 121.1 . . ?
C25 C30 C29 121.2(15) . . ?
C25 C30 H30 119.4 . . ?
C29 C30 H30 119.4 . . ?
C4 C6 C5 119.6(9) . 3_456 ?
C4 C6 H6 120.2 . . ?
C5 C6 H6 120.2 3_456 . ?

loop_
_geom_bond_atom_site_label_1
_geom_bond_atom_site_label_2
_geom_bond_distance
_geom_bond_site_symmetry_2
_geom_bond_publ_flag
RE1 C2 1.926(15) . ?
RE1 C3 1.931(15) . ?
RE1 C1 1.96(2) . ?
RE1 O1 2.124(7) . ?
RE1 N1 2.152(9) . ?
RE1 O2 2.157(9) . ?
P1 O2 1.485(10) . ?
P1 C13 1.774(13) . ?
P1 C19 1.785(13) . ?
P1 C25 1.791(12) . ?
N1 C5 1.311(11) . ?
N1 C7 1.439(12) . ?
O1 C4 1.296(11) . ?
O3 C1 1.074(19) . ?
O4 C2 1.133(16) . ?
O5 C3 1.156(16) . ?
C4 C6 1.360(13) . ?
C4 C5 1.478(12) . ?
C5 C6 1.419(13) 3_456 ?
C7 C12 1.275(19) . ?
C7 C8 1.425(18) . ?
C8 C9 1.39(2) . ?
C8 H8 0.97(9) . ?
C9 C10 1.37(2) . ?
C9 H9 0.9300 . ?
C10 C11 1.28(2) . ?
C10 H10 0.9300 . ?
C11 C12 1.42(2) . ?
C11 H11 0.9300 . ?
C12 H12 0.9300 . ?
C13 C14 1.344(18) . ?
C13 C18 1.38(2) . ?
C14 C15 1.38(2) . ?
C14 H14 0.9300 . ?
C15 C16 1.36(2) . ?
C15 H15 0.9300 . ?
C16 C17 1.37(3) . ?
C16 H16 0.9300 . ?
C17 C18 1.37(2) . ?
C17 H17 0.9300 . ?
C18 H18 0.9300 . ?
C19 C20 1.32(2) . ?
C19 C24 1.366(19) . ?
C20 C21 1.47(2) . ?
C20 H20 0.9300 . ?
C21 C22 1.36(3) . ?
C21 H21 0.9300 . ?
C22 C23 1.28(3) . ?
C22 H22 0.9300 . ?
C23 C24 1.37(2) . ?
C23 H23 0.9300 . ?
C24 H24 0.9300 . ?
C25 C30 1.357(18) . ?
C25 C26 1.368(18) . ?
C26 C27 1.43(2) . ?
C26 H26 0.9300 . ?
C27 C28 1.36(3) . ?
C27 H27 0.9300 . ?
C28 C29 1.36(3) . ?
C28 H28 0.9300 . ?
C29 C30 1.44(2) . ?
C29 H29 0.9300 . ?
C30 H30 0.9300 . ?
C6 C5 1.419(13) 3_456 ?
C6 H6 0.9300 . ?

loop_
_geom_hbond_atom_site_label_D
_geom_hbond_atom_site_label_H
_geom_hbond_atom_site_label_A
_geom_hbond_distance_DH
_geom_hbond_distance_HA
_geom_hbond_distance_DA
_geom_hbond_angle_DHA
_geom_hbond_site_symmetry_A
C30 H30 O1 0.93 2.59 3.312(18) 135.2 .
C30 H30 O1 0.93 2.59 3.312(18) 135.2 .

loop_
_geom_torsion_atom_site_label_1
_geom_torsion_atom_site_label_2
_geom_torsion_atom_site_label_3
_geom_torsion_atom_site_label_4
_geom_torsion
_geom_torsion_site_symmetry_1
_geom_torsion_site_symmetry_2
_geom_torsion_site_symmetry_3
_geom_torsion_site_symmetry_4
_geom_torsion_publ_flag
C13 P1 O2 RE1 -87.8(9) . . . . ?
C19 P1 O2 RE1 156.0(8) . . . . ?
C25 P1 O2 RE1 37.4(11) . . . . ?
RE1 O1 C4 C6 -178.4(8) . . . . ?
RE1 O1 C4 C5 1.5(13) . . . . ?
C7 N1 C5 C6 0.6(16) . . . 3_456 ?
RE1 N1 C5 C6 179.7(9) . . . 3_456 ?
C7 N1 C5 C4 -178.0(9) . . . . ?
RE1 N1 C5 C4 1.1(12) . . . . ?
O1 C4 C5 N1 -1.7(14) . . . . ?
C6 C4 C5 N1 178.1(10) . . . . ?
O1 C4 C5 C6 179.6(10) . . . 3_456 ?
C6 C4 C5 C6 -0.6(17) . . . 3_456 ?
C5 N1 C7 C12 -90.6(18) . . . . ?
RE1 N1 C7 C12 90.4(17) . . . . ?
C5 N1 C7 C8 92.3(14) . . . . ?
RE1 N1 C7 C8 -86.7(13) . . . . ?
C12 C7 C8 C9 0(3) . . . . ?
N1 C7 C8 C9 177.1(14) . . . . ?
C7 C8 C9 C10 2(3) . . . . ?
C8 C9 C10 C11 2(3) . . . . ?
C9 C10 C11 C12 -8(4) . . . . ?
C8 C7 C12 C11 -5(3) . . . . ?
N1 C7 C12 C11 178.0(17) . . . . ?
C10 C11 C12 C7 9(4) . . . . ?
O2 P1 C13 C14 -41.9(12) . . . . ?
C19 P1 C13 C14 75.2(12) . . . . ?
C25 P1 C13 C14 -170.6(11) . . . . ?
O2 P1 C13 C18 138.7(12) . . . . ?
C19 P1 C13 C18 -104.3(13) . . . . ?
C25 P1 C13 C18 9.9(14) . . . . ?
C18 C13 C14 C15 -1(2) . . . . ?
P1 C13 C14 C15 179.7(11) . . . . ?
C13 C14 C15 C16 2(2) . . . . ?
C14 C15 C16 C17 -1(3) . . . . ?
C15 C16 C17 C18 0(3) . . . . ?
C16 C17 C18 C13 1(3) . . . . ?
C14 C13 C18 C17 -1(3) . . . . ?
P1 C13 C18 C17 178.6(15) . . . . ?
O2 P1 C19 C20 162.3(14) . . . . ?
C13 P1 C19 C20 42.1(16) . . . . ?
C25 P1 C19 C20 -73.6(15) . . . . ?
O2 P1 C19 C24 -17.7(12) . . . . ?
C13 P1 C19 C24 -137.8(11) . . . . ?
C25 P1 C19 C24 106.4(12) . . . . ?
C24 C19 C20 C21 0(3) . . . . ?
P1 C19 C20 C21 179.9(14) . . . . ?
C19 C20 C21 C22 1(3) . . . . ?
C20 C21 C22 C23 0(3) . . . . ?
C21 C22 C23 C24 -1(4) . . . . ?
C20 C19 C24 C23 -1(2) . . . . ?
P1 C19 C24 C23 179.1(13) . . . . ?
C22 C23 C24 C19 1(3) . . . . ?
O2 P1 C25 C30 -69.2(15) . . . . ?
C13 P1 C25 C30 57.7(15) . . . . ?
C19 P1 C25 C30 171.7(14) . . . . ?
O2 P1 C25 C26 100.7(14) . . . . ?
C13 P1 C25 C26 -132.3(14) . . . . ?
C19 P1 C25 C26 -18.4(16) . . . . ?
C30 C25 C26 C27 -7(3) . . . . ?
P1 C25 C26 C27 -177.1(16) . . . . ?
C25 C26 C27 C28 8(4) . . . . ?
C26 C27 C28 C29 -4(5) . . . . ?
C27 C28 C29 C30 -1(5) . . . . ?
C26 C25 C30 C29 3(3) . . . . ?
P1 C25 C30 C29 172.5(15) . . . . ?
C28 C29 C30 C25 1(4) . . . . ?
O1 C4 C6 C5 -179.6(10) . . . 3_456 ?
C5 C4 C6 C5 0.6(17) . . . 3_456 ?
